data_7229679
loop_
_publ_author_name
'Zhang, Ya-Xin'
'Li, Meng'
'Liu, Bi-Ying'
'Wu, Zhi-Lei'
'Wei, Hai-Ying'
'Wang, Wen-Min'

_publ_section_title
;
 A series of planar tetranuclear lanthanide complexes: axial ligand
 modulated magnetic dynamics in Dy4 species
;
_journal_issue 87
_journal_name_full 'RSC Advances'
_journal_page_first 55523
_journal_paper_doi 10.1039/C7RA11750G
_journal_volume 7
_journal_year 2017
_chemical_formula_moiety 'C146 H156 Eu4 N12 O22, 2(C2 H3 N), 2(C2 H6 O)'
_chemical_formula_sum 'C154 H174 Eu4 N14 O24'
_chemical_formula_weight 3212.90
_space_group_crystal_system triclinic
_space_group_IT_number 2
_space_group_name_Hall '-P 1'
_space_group_name_H-M_alt 'P -1'
_symmetry_space_group_name_Hall '-P 1'
_symmetry_space_group_name_H-M 'P -1'
_atom_sites_solution_hydrogens geom
_audit_creation_date 2017-08-24
_audit_creation_method
;
Olex2 1.2
(compiled 2017.08.10 svn.r3458 for OlexSys, GUI svn.r5381)
;
_audit_update_record
;
2017-09-03 deposited with the CCDC.
2017-12-01 downloaded from the CCDC.
;
_cell_angle_alpha 67.916(4)
_cell_angle_beta 74.079(5)
_cell_angle_gamma 71.793(4)
_cell_formula_units_Z 1
_cell_length_a 14.9764(8)
_cell_length_b 16.0330(8)
_cell_length_c 17.9785(10)
_cell_measurement_reflns_used 11075
_cell_measurement_temperature 113
_cell_measurement_theta_max 27.5
_cell_measurement_theta_min 3.1
_cell_volume 3739.1(4)
_computing_cell_refinement
;
CrystalClear-SM Expert 2.1 b42 (Rigaku, 2015)
;
_computing_data_collection
;
CrystalClear-SM Expert 2.1 b42 (Rigaku, 2015)
;
_computing_data_reduction
;
CrystalClear-SM Expert 2.1 b42 (Rigaku, 2015)
;
_computing_molecular_graphics 'Olex2 (Dolomanov et al., 2009)'
_computing_publication_material 'Olex2 (Dolomanov et al., 2009)'
_computing_structure_refinement 'XL (Sheldrick, 2008)'
_diffrn_ambient_temperature 113
_diffrn_detector PILT
_diffrn_detector_area_resol_mean 5.8140
_diffrn_measured_fraction_theta_full 0.991
_diffrn_measured_fraction_theta_max 0.975
_diffrn_measurement_details
;
scan:
    Number of images: 360
               Slice: -105.0000 - 75.0000
         Image width: 0.5000
            Exp time: 1.0000
       Rotation axis: Omega
               Omega: 0.0000
                 Chi: 45.0000
                 Phi: 0.0000
                 XTD: 44.9407
              2theta: -15.0888
scan:
    Number of images: 360
               Slice: -105.0000 - 75.0000
         Image width: 0.5000
            Exp time: 1.0000
       Rotation axis: Omega
               Omega: 0.0000
                 Chi: 45.0000
                 Phi: 90.0000
                 XTD: 44.9407
              2theta: -15.0888
scan:
    Number of images: 360
               Slice: -105.0000 - 75.0000
         Image width: 0.5000
            Exp time: 1.0000
       Rotation axis: Omega
               Omega: 0.0000
                 Chi: 45.0000
                 Phi: 180.0000
                 XTD: 44.9407
              2theta: -15.0888
;
_diffrn_measurement_device
;
AFC10: Fixed Chi 2 circle
;
_diffrn_measurement_device_type 'Bruker P4'
_diffrn_measurement_method '\w scans'
_diffrn_measurement_specimen_support Fiber
_diffrn_orient_matrix_type d*Trek
_diffrn_orient_matrix_UB_11 0.037788
_diffrn_orient_matrix_UB_12 0.023243
_diffrn_orient_matrix_UB_13 -0.055988
_diffrn_orient_matrix_UB_21 -0.022054
_diffrn_orient_matrix_UB_22 -0.062497
_diffrn_orient_matrix_UB_23 -0.020075
_diffrn_orient_matrix_UB_31 -0.047116
_diffrn_orient_matrix_UB_32 0.038702
_diffrn_orient_matrix_UB_33 -0.001865
_diffrn_radiation_monochromator graphite
_diffrn_radiation_type MoK\a
_diffrn_radiation_wavelength 0.71073
_diffrn_reflns_av_R_equivalents 0.0246
_diffrn_reflns_av_unetI/netI 0.0278
_diffrn_reflns_Laue_measured_fraction_full 0.991
_diffrn_reflns_Laue_measured_fraction_max 0.975
_diffrn_reflns_limit_h_max 19
_diffrn_reflns_limit_h_min -19
_diffrn_reflns_limit_k_max 20
_diffrn_reflns_limit_k_min -20
_diffrn_reflns_limit_l_max 22
_diffrn_reflns_limit_l_min -23
_diffrn_reflns_number 47942
_diffrn_reflns_point_group_measured_fraction_full 0.991
_diffrn_reflns_point_group_measured_fraction_max 0.975
_diffrn_reflns_theta_full 25.242
_diffrn_reflns_theta_max 27.567
_diffrn_reflns_theta_min 3.096
_diffrn_source 'Rotating Anode'
_diffrn_source_current 24.0
_diffrn_source_power 1.2
_diffrn_source_voltage 50.0
_exptl_absorpt_coefficient_mu 1.726
_exptl_absorpt_correction_T_max 1.000
_exptl_absorpt_correction_T_min 0.789
_exptl_absorpt_correction_type none
_exptl_crystal_colour Colorless
_exptl_crystal_density_diffrn 1.427
_exptl_crystal_density_method "'not measured'"
_exptl_crystal_description Prism
_exptl_crystal_F_000 1640
_exptl_crystal_preparation Fiber
_exptl_crystal_size_max 0.2
_exptl_crystal_size_mid 0.18
_exptl_crystal_size_min 0.12
_refine_diff_density_max 1.854
_refine_diff_density_min -1.547
_refine_diff_density_rms 0.086
_refine_ls_extinction_method none
_refine_ls_goodness_of_fit_ref 1.051
_refine_ls_hydrogen_treatment constr
_refine_ls_matrix_type full
_refine_ls_number_parameters 932
_refine_ls_number_reflns 16871
_refine_ls_number_restraints 83
_refine_ls_restrained_S_all 1.068
_refine_ls_R_factor_all 0.0316
_refine_ls_R_factor_gt 0.0277
_refine_ls_shift/su_max 0.004
_refine_ls_shift/su_mean 0.000
_refine_ls_structure_factor_coef Fsqd
_refine_ls_weighting_details 'w=1/[\s^2^(Fo^2^)+(0.0287P)^2^+6.0652P] where P=(Fo^2^+2Fc^2^)/3'
_refine_ls_weighting_scheme calc
_refine_ls_wR_factor_gt 0.0687
_refine_ls_wR_factor_ref 0.0710
_reflns_Friedel_coverage 0.000
_reflns_number_gt 15235
_reflns_number_total 16871
_reflns_threshold_expression 'I > 2\s(I)'
_cod_data_source_file c7ra11750g2.cif
_cod_data_source_block 6
_cod_database_code 7229679
_shelx_shelxl_version_number 2016/6
_shelx_space_group_comment
;
The symmetry employed for this shelxl refinement is uniquely defined
by the following loop, which should always be used as a source of
symmetry information in preference to the above space-group names.
They are only intended as comments.
;
_shelx_estimated_absorpt_t_max 0.820
_shelx_estimated_absorpt_t_min 0.724
_olex2_refinement_description
;
1. Fixed Uiso
 At 1.2 times of:
  All C(H) groups, H11 of O11, All C(H,H) groups
 At 1.5 times of:
  All C(H,H,H) groups, H12A of O12
2. Restrained distances
 C63-C64 = C63-C65 = C63-C66 = C63-C64' = C63-C65' = C63-C66'
 1.54 with sigma of 0.01
 H77A-H66D
 2.2 with sigma of 0.02
 H77B-H66E
 2.2 with sigma of 0.02
 H77A-H66E
 2.2 with sigma of 0.02
3. Rigid bond restraints
 O9, C67
 with sigma for 1-2 distances of 0.01 and sigma for 1-3 distances of 0.02
 O8, C58
 with sigma for 1-2 distances of 0.01 and sigma for 1-3 distances of 0.02
4. Uiso/Uaniso restraints and constraints
C64 \\sim C65 \\sim C66 \\sim C64' \\sim C65' \\sim C66': within 1.7A with
sigma of 0.01 and sigma for terminal atoms of 0.02
C76 \\sim C77: within 1.7A with sigma of 0.01 and sigma for terminal atoms of
0.02
Uanis(C64) \\sim Ueq, Uanis(C65) \\sim Ueq, Uanis(C66) \\sim Ueq, Uanis(C64')
\\sim Ueq, Uanis(C65') \\sim Ueq, Uanis(C66') \\sim Ueq: with sigma of 0.01 and
sigma for terminal atoms of 0.02
Uanis(C76) \\sim Ueq: with sigma of 0.01 and sigma for terminal atoms of 0.02
5. Others
 Sof(C64')=Sof(H64D)=Sof(H64E)=Sof(H64F)=Sof(C65')=Sof(H65D)=Sof(H65E)=
 Sof(H65F)=Sof(C66')=Sof(H66D)=Sof(H66E)=Sof(H66F)=1-FVAR(1)
 Sof(C64)=Sof(H64A)=Sof(H64B)=Sof(H64C)=Sof(C65)=Sof(H65A)=Sof(H65B)=Sof(H65C)=
 Sof(C66)=Sof(H66A)=Sof(H66B)=Sof(H66C)=FVAR(1)
6.a Ternary CH refined with riding coordinates:
 O11(H11)
6.b Secondary CH2 refined with riding coordinates:
 C76(H76A,H76B)
6.c Aromatic/amide H refined with riding coordinates:
 C3(H3), C4(H4), C7(H7), C8(H8), C9(H9), C10(H10), C12(H12), C13(H13),
 C15(H15), C16(H16), C20(H20), C21(H21), C24(H24), C25(H25), C26(H26), C27(H27),
  C29(H29), C30(H30), C32(H32), C33(H33), C37(H37), C38(H38), C41(H41),
 C42(H42), C43(H43), C44(H44), C46(H46), C47(H47), C49(H49), C50(H50), C57(H57),
  C68(H68)
6.d Idealised Me refined as rotating group:
 C17(H17A,H17B,H17C), C34(H34A,H34B,H34C), C51(H51A,H51B,H51C), C53(H53A,H53B,
 H53C), C54(H54A,H54B,H54C), C55(H55A,H55B,H55C), C60(H60A,H60B,H60C), C61(H61A,
 H61B,H61C), C62(H62A,H62B,H62C), C64(H64A,H64B,H64C), C65(H65A,H65B,H65C),
 C66(H66A,H66B,H66C), C64'(H64D,H64E,H64F), C65'(H65D,H65E,H65F), C66'(H66D,
 H66E,H66F), C71(H71A,H71B,H71C), C72(H72A,H72B,H72C), C73(H73A,H73B,H73C),
 C75(H75A,H75B,H75C), C77(H77A,H77B,H77C)
6.e Idealised tetrahedral OH refined as rotating group:
 O12(H12A)
;
_olex2_submission_special_instructions 'No special instructions were received'

loop_
_space_group_symop_operation_xyz
'x, y, z'
'-x, -y, -z'

loop_
_atom_site_label
_atom_site_type_symbol
_atom_site_fract_x
_atom_site_fract_y
_atom_site_fract_z
_atom_site_U_iso_or_equiv
_atom_site_adp_type
_atom_site_occupancy
_atom_site_site_symmetry_order
_atom_site_calc_flag
_atom_site_refinement_flags_posn
_atom_site_refinement_flags_adp
_atom_site_refinement_flags_occupancy
_atom_site_disorder_assembly
_atom_site_disorder_group
Eu1 Eu 0.86031(2) 0.88280(2) 0.63926(2) 0.01456(4) Uani 1 1 d . . . . .
Eu2 Eu 0.89031(2) 1.10809(2) 0.50389(2) 0.01435(4) Uani 1 1 d . . . . .
O1 O 1.03233(12) 0.82625(12) 0.63156(11) 0.0185(4) Uani 1 1 d . . . . .
O2 O 1.47716(17) 0.45641(18) 1.17494(14) 0.0440(6) Uani 1 1 d . . . . .
O3 O 0.91030(13) 1.01130(12) 0.64060(10) 0.0181(4) Uani 1 1 d . . . . .
O4 O 1.35111(19) 0.8490(2) 1.16014(17) 0.0535(7) Uani 1 1 d . . . . .
O5 O 0.75974(12) 1.03188(12) 0.57957(11) 0.0184(4) Uani 1 1 d . . . . .
O6 O -0.02660(14) 1.31676(15) 0.90560(13) 0.0331(5) Uani 1 1 d . . . . .
O7 O 0.86072(13) 0.72854(12) 0.70881(11) 0.0206(4) Uani 1 1 d . . . . .
O8 O 0.78682(13) 0.83480(13) 0.56740(11) 0.0215(4) Uani 1 1 d . U . . .
O9 O 0.77217(13) 1.24867(13) 0.46295(12) 0.0232(4) Uani 1 1 d . U . . .
O10 O 0.90968(14) 1.21587(13) 0.55237(12) 0.0236(4) Uani 1 1 d . . . . .
O11 O 0.93905(12) 0.94525(11) 0.50608(10) 0.0156(3) Uani 1 1 d . . . . .
H11 H 0.915128 0.935518 0.463925 0.019 Uiso 1 1 calc R . . . .
N1 N 1.18532(15) 0.89460(15) 0.60853(13) 0.0178(4) Uani 1 1 d . . . . .
N2 N 1.24979(16) 0.69588(17) 0.87919(14) 0.0251(5) Uani 1 1 d . . . . .
N3 N 0.87079(15) 0.87805(15) 0.78105(13) 0.0199(4) Uani 1 1 d . . . . .
N4 N 1.07897(16) 0.94573(16) 0.90556(14) 0.0229(5) Uani 1 1 d . . . . .
N5 N 0.68380(15) 0.90398(15) 0.71031(13) 0.0195(4) Uani 1 1 d . . . . .
N6 N 0.38243(16) 1.13060(17) 0.73511(14) 0.0261(5) Uani 1 1 d . . . . .
C1 C 1.16297(18) 0.82942(17) 0.68174(15) 0.0179(5) Uani 1 1 d . . . . .
C2 C 1.08381(17) 0.79218(17) 0.69133(15) 0.0179(5) Uani 1 1 d . . . . .
C3 C 1.06344(19) 0.72314(19) 0.76296(16) 0.0233(6) Uani 1 1 d . . . . .
H3 H 1.011765 0.696661 0.770445 0.028 Uiso 1 1 calc R . . . .
C4 C 1.11769(19) 0.69105(19) 0.82530(17) 0.0257(6) Uani 1 1 d . . . . .
H4 H 1.101187 0.643766 0.874052 0.031 Uiso 1 1 calc R . . . .
C5 C 1.19384(19) 0.72613(19) 0.81769(16) 0.0229(5) Uani 1 1 d . . . . .
C6 C 1.21657(18) 0.79855(18) 0.74500(16) 0.0198(5) Uani 1 1 d . . . . .
C7 C 1.29269(18) 0.84031(19) 0.73080(16) 0.0224(5) Uani 1 1 d . . . . .
H7 H 1.330481 0.821621 0.771522 0.027 Uiso 1 1 calc R . . . .
C8 C 1.31186(19) 0.9074(2) 0.65870(17) 0.0244(6) Uani 1 1 d . . . . .
H8 H 1.361364 0.937317 0.649422 0.029 Uiso 1 1 calc R . . . .
C9 C 1.25679(19) 0.93152(19) 0.59806(17) 0.0222(5) Uani 1 1 d . . . . .
H9 H 1.272082 0.976618 0.547214 0.027 Uiso 1 1 calc R . . . .
C10 C 1.27290(19) 0.6088(2) 0.91581(17) 0.0272(6) Uani 1 1 d . . . . .
H10 H 1.254340 0.568210 0.898873 0.033 Uiso 1 1 calc R . . . .
C11 C 1.32693(19) 0.5691(2) 0.98293(17) 0.0283(6) Uani 1 1 d . . . . .
C12 C 1.3558(2) 0.4735(2) 1.01566(19) 0.0324(7) Uani 1 1 d . . . . .
H12 H 1.340314 0.435058 0.994016 0.039 Uiso 1 1 calc R . . . .
C13 C 1.4068(2) 0.4329(2) 1.07956(19) 0.0345(7) Uani 1 1 d . . . . .
H13 H 1.426144 0.367361 1.101276 0.041 Uiso 1 1 calc R . . . .
C14 C 1.4292(2) 0.4887(2) 1.11107(18) 0.0338(7) Uani 1 1 d . . . . .
C15 C 1.4023(2) 0.5851(2) 1.07812(19) 0.0342(7) Uani 1 1 d . . . . .
H15 H 1.419352 0.623354 1.098872 0.041 Uiso 1 1 calc R . . . .
C16 C 1.3508(2) 0.6244(2) 1.01504(18) 0.0301(6) Uani 1 1 d . . . . .
H16 H 1.331530 0.689864 0.993349 0.036 Uiso 1 1 calc R . . . .
C17 C 1.5045(3) 0.3588(3) 1.2111(2) 0.0482(10) Uani 1 1 d . . . . .
H17A H 1.447320 0.333680 1.232838 0.072 Uiso 1 1 calc GR . . . .
H17B H 1.538416 0.344377 1.255521 0.072 Uiso 1 1 calc GR . . . .
H17C H 1.546436 0.331001 1.169893 0.072 Uiso 1 1 calc GR . . . .
C18 C 0.93184(18) 0.92871(17) 0.77726(15) 0.0178(5) Uani 1 1 d . . . . .
C19 C 0.95328(18) 0.99801(17) 0.70088(15) 0.0173(5) Uani 1 1 d . . . . .
C20 C 1.01702(18) 1.04729(18) 0.69560(16) 0.0194(5) Uani 1 1 d . . . . .
H20 H 1.031445 1.094643 0.646184 0.023 Uiso 1 1 calc R . . . .
C21 C 1.06115(19) 1.02893(18) 0.76185(16) 0.0211(5) Uani 1 1 d . . . . .
H21 H 1.106512 1.062563 0.755211 0.025 Uiso 1 1 calc R . . . .
C22 C 1.04026(19) 0.96360(19) 0.83588(16) 0.0212(5) Uani 1 1 d . . . . .
C23 C 0.97242(18) 0.91347(19) 0.84505(16) 0.0205(5) Uani 1 1 d . . . . .
C24 C 0.9429(2) 0.8478(2) 0.91926(17) 0.0267(6) Uani 1 1 d . . . . .
H24 H 0.966860 0.836840 0.966682 0.032 Uiso 1 1 calc R . . . .
C25 C 0.8796(2) 0.8002(2) 0.92271(17) 0.0301(6) Uani 1 1 d . . . . .
H25 H 0.858407 0.756691 0.972548 0.036 Uiso 1 1 calc R . . . .
C26 C 0.8465(2) 0.8165(2) 0.85152(17) 0.0259(6) Uani 1 1 d . . . . .
H26 H 0.804356 0.781409 0.854157 0.031 Uiso 1 1 calc R . . . .
C27 C 1.1683(2) 0.93474(19) 0.89777(17) 0.0230(5) Uani 1 1 d . . . . .
H27 H 1.206947 0.937965 0.845591 0.028 Uiso 1 1 calc R . . . .
C28 C 1.21410(19) 0.91720(19) 0.96642(17) 0.0233(5) Uani 1 1 d . . . . .
C29 C 1.3114(2) 0.8761(2) 0.96273(19) 0.0290(6) Uani 1 1 d . . . . .
H29 H 1.348046 0.863491 0.914259 0.035 Uiso 1 1 calc R . . . .
C30 C 1.3558(2) 0.8534(2) 1.0280(2) 0.0344(7) Uani 1 1 d . . . . .
H30 H 1.422026 0.824590 1.024851 0.041 Uiso 1 1 calc R . . . .
C31 C 1.3022(2) 0.8734(2) 1.0988(2) 0.0361(7) Uani 1 1 d . . . . .
C32 C 1.2053(2) 0.9143(2) 1.1037(2) 0.0359(7) Uani 1 1 d . . . . .
H32 H 1.168780 0.927358 1.152079 0.043 Uiso 1 1 calc R . . . .
C33 C 1.1621(2) 0.9360(2) 1.03766(19) 0.0292(6) Uani 1 1 d . . . . .
H33 H 1.095727 0.964205 1.041101 0.035 Uiso 1 1 calc R . . . .
C34 C 1.3012(3) 0.8728(3) 1.2325(3) 0.0601(12) Uani 1 1 d . . . . .
H34A H 1.271907 0.939361 1.217660 0.090 Uiso 1 1 calc GR . . . .
H34B H 1.346251 0.857062 1.268940 0.090 Uiso 1 1 calc GR . . . .
H34C H 1.251371 0.838182 1.260261 0.090 Uiso 1 1 calc GR . . . .
C35 C 0.62738(18) 0.99132(18) 0.68271(16) 0.0195(5) Uani 1 1 d . . . . .
C36 C 0.66983(17) 1.05756(18) 0.61385(15) 0.0176(5) Uani 1 1 d . . . . .
C37 C 0.61322(18) 1.1454(2) 0.58636(16) 0.0233(6) Uani 1 1 d . . . . .
H37 H 0.638443 1.189466 0.539107 0.028 Uiso 1 1 calc R . . . .
C38 C 0.51895(19) 1.1715(2) 0.62660(17) 0.0254(6) Uani 1 1 d . . . . .
H38 H 0.483348 1.233428 0.607132 0.031 Uiso 1 1 calc R . . . .
C39 C 0.47725(18) 1.1098(2) 0.69317(17) 0.0235(5) Uani 1 1 d . . . . .
C40 C 0.53116(18) 1.01639(19) 0.72029(16) 0.0218(5) Uani 1 1 d . . . . .
C41 C 0.4931(2) 0.9468(2) 0.78534(19) 0.0319(7) Uani 1 1 d . . . . .
H41 H 0.428647 0.960726 0.811914 0.038 Uiso 1 1 calc R . . . .
C42 C 0.5489(2) 0.8597(2) 0.8101(2) 0.0340(7) Uani 1 1 d . . . . .
H42 H 0.523447 0.811961 0.852957 0.041 Uiso 1 1 calc R . . . .
C43 C 0.6450(2) 0.8414(2) 0.77095(18) 0.0262(6) Uani 1 1 d . . . . .
H43 H 0.683731 0.780743 0.789392 0.031 Uiso 1 1 calc R . . . .
C44 C 0.3484(2) 1.2094(2) 0.74592(18) 0.0274(6) Uani 1 1 d . . . . .
H44 H 0.387902 1.252124 0.726980 0.033 Uiso 1 1 calc R . . . .
C45 C 0.24975(19) 1.2358(2) 0.78687(17) 0.0257(6) Uani 1 1 d . . . . .
C46 C 0.2190(2) 1.3157(2) 0.8096(2) 0.0318(7) Uani 1 1 d . . . . .
H46 H 0.262224 1.353475 0.797521 0.038 Uiso 1 1 calc R . . . .
C47 C 0.1269(2) 1.3408(2) 0.8494(2) 0.0323(7) Uani 1 1 d . . . . .
H47 H 0.107164 1.395246 0.864869 0.039 Uiso 1 1 calc R . . . .
C48 C 0.06299(19) 1.28581(19) 0.86681(17) 0.0252(6) Uani 1 1 d . . . . .
C49 C 0.0925(2) 1.2053(2) 0.84599(19) 0.0289(6) Uani 1 1 d . . . . .
H49 H 0.049524 1.167174 0.858552 0.035 Uiso 1 1 calc R . . . .
C50 C 0.1858(2) 1.1810(2) 0.8065(2) 0.0306(6) Uani 1 1 d . . . . .
H50 H 0.206228 1.125426 0.792695 0.037 Uiso 1 1 calc R . . . .
C51 C -0.0963(2) 1.2654(2) 0.92029(19) 0.0327(7) Uani 1 1 d . . . . .
H51A H -0.104661 1.265150 0.868190 0.049 Uiso 1 1 calc GR . . . .
H51B H -0.157308 1.294327 0.948163 0.049 Uiso 1 1 calc GR . . . .
H51C H -0.074461 1.201570 0.954543 0.049 Uiso 1 1 calc GR . . . .
C52 C 0.8677(2) 0.56753(18) 0.75656(17) 0.0242(6) Uani 1 1 d . . . . .
C53 C 0.8111(2) 0.4992(2) 0.7641(2) 0.0332(7) Uani 1 1 d . . . . .
H53A H 0.743665 0.521542 0.785446 0.050 Uiso 1 1 calc GR . . . .
H53B H 0.836355 0.438388 0.801390 0.050 Uiso 1 1 calc GR . . . .
H53C H 0.817073 0.493933 0.710289 0.050 Uiso 1 1 calc GR . . . .
C54 C 0.9720(2) 0.5369(2) 0.7159(2) 0.0316(6) Uani 1 1 d . . . . .
H54A H 0.973487 0.538863 0.660454 0.047 Uiso 1 1 calc GR . . . .
H54B H 0.999661 0.473587 0.747811 0.047 Uiso 1 1 calc GR . . . .
H54C H 1.009053 0.578728 0.713698 0.047 Uiso 1 1 calc GR . . . .
C55 C 0.8654(2) 0.5680(2) 0.84242(18) 0.0317(7) Uani 1 1 d . . . . .
H55A H 0.904063 0.609304 0.838546 0.048 Uiso 1 1 calc GR . . . .
H55B H 0.891413 0.505129 0.876147 0.048 Uiso 1 1 calc GR . . . .
H55C H 0.799364 0.589942 0.867284 0.048 Uiso 1 1 calc GR . . . .
C56 C 0.83019(18) 0.66599(18) 0.70249(16) 0.0203(5) Uani 1 1 d . . . . .
C57 C 0.7698(2) 0.68388(19) 0.64840(17) 0.0245(6) Uani 1 1 d . . . . .
H57 H 0.740904 0.636072 0.654710 0.029 Uiso 1 1 calc R . . . .
C58 C 0.74894(19) 0.76756(19) 0.58547(17) 0.0230(5) Uani 1 1 d . U . . .
C59 C 0.6742(2) 0.7841(2) 0.53365(19) 0.0306(6) Uani 1 1 d . . . . .
C60 C 0.7149(2) 0.8220(2) 0.44347(19) 0.0359(7) Uani 1 1 d . . . . .
H60A H 0.766068 0.773624 0.426565 0.054 Uiso 1 1 calc GR . . . .
H60B H 0.740518 0.874983 0.434398 0.054 Uiso 1 1 calc GR . . . .
H60C H 0.664189 0.841925 0.411407 0.054 Uiso 1 1 calc GR . . . .
C61 C 0.5884(2) 0.8569(3) 0.5586(2) 0.0482(9) Uani 1 1 d . . . . .
H61A H 0.609225 0.912674 0.549566 0.072 Uiso 1 1 calc GR . . . .
H61B H 0.561798 0.831979 0.616496 0.072 Uiso 1 1 calc GR . . . .
H61C H 0.539484 0.872519 0.525765 0.072 Uiso 1 1 calc GR . . . .
C62 C 0.6410(3) 0.6974(3) 0.5486(3) 0.0543(11) Uani 1 1 d . . . . .
H62A H 0.592579 0.712727 0.515392 0.081 Uiso 1 1 calc GR . . . .
H62B H 0.613621 0.673543 0.606470 0.081 Uiso 1 1 calc GR . . . .
H62C H 0.695641 0.650083 0.533714 0.081 Uiso 1 1 calc GR . . . .
C63 C 0.6834(2) 1.40477(19) 0.40918(19) 0.0314(7) Uani 1 1 d D . . . .
C64 C 0.7294(5) 1.4232(5) 0.3172(3) 0.053(2) Uani 0.627(8) 1 d D U P A 5
H64A H 0.744770 1.365947 0.303615 0.079 Uiso 0.627(8) 1 calc GR . P A 5
H64B H 0.787921 1.444020 0.306544 0.079 Uiso 0.627(8) 1 calc GR . P A 5
H64C H 0.684267 1.471100 0.283719 0.079 Uiso 0.627(8) 1 calc GR . P A 5
C65 C 0.5956(4) 1.3699(4) 0.4246(5) 0.0486(19) Uani 0.627(8) 1 d D U P A 5
H65A H 0.551650 1.415220 0.388701 0.073 Uiso 0.627(8) 1 calc GR . P A 5
H65B H 0.564128 1.360873 0.481644 0.073 Uiso 0.627(8) 1 calc GR . P A 5
H65C H 0.613901 1.310835 0.413572 0.073 Uiso 0.627(8) 1 calc GR . P A 5
C66 C 0.6550(6) 1.5011(4) 0.4200(5) 0.057(2) Uani 0.627(8) 1 d D U P A 5
H66A H 0.711699 1.526336 0.403823 0.086 Uiso 0.627(8) 1 calc GR . P A 5
H66B H 0.627608 1.495581 0.477344 0.086 Uiso 0.627(8) 1 calc GR . P A 5
H66C H 0.607651 1.542516 0.385825 0.086 Uiso 0.627(8) 1 calc GR . P A 5
C64' C 0.7311(9) 1.4747(10) 0.3416(9) 0.077(4) Uani 0.373(8) 1 d D U P A 6
H64D H 0.782042 1.443598 0.306705 0.116 Uiso 0.373(8) 1 calc GR . P A 6
H64E H 0.758372 1.505601 0.364776 0.116 Uiso 0.373(8) 1 calc GR . P A 6
H64F H 0.683964 1.520810 0.309119 0.116 Uiso 0.373(8) 1 calc GR . P A 6
C65' C 0.6355(9) 1.3563(7) 0.3780(9) 0.050(3) Uani 0.373(8) 1 d D U P A 6
H65D H 0.586308 1.402299 0.347696 0.074 Uiso 0.373(8) 1 calc GR . P A 6
H65E H 0.605919 1.311043 0.424274 0.074 Uiso 0.373(8) 1 calc GR . P A 6
H65F H 0.683397 1.324551 0.341864 0.074 Uiso 0.373(8) 1 calc GR . P A 6
C66' C 0.6084(9) 1.4529(11) 0.4665(6) 0.078(5) Uani 0.373(8) 1 d D U P A 6
H66D H 0.637958 1.487544 0.483825 0.118 Uiso 0.373(8) 1 calc DGR . P A 6
H66E H 0.582841 1.406383 0.514425 0.118 Uiso 0.373(8) 1 calc DGR . P A 6
H66F H 0.556489 1.495626 0.437888 0.118 Uiso 0.373(8) 1 calc GR . P A 6
C67 C 0.75938(19) 1.33218(19) 0.45862(18) 0.0252(6) Uani 1 1 d . U . . .
C68 C 0.8105(2) 1.3613(2) 0.49493(19) 0.0294(6) Uani 1 1 d . . . . .
H68 H 0.796098 1.425518 0.488183 0.035 Uiso 1 1 calc R . . . .
C69 C 0.8812(2) 1.30276(19) 0.54030(17) 0.0236(5) Uani 1 1 d . . . . .
C70 C 0.9306(2) 1.3416(2) 0.57965(18) 0.0271(6) Uani 1 1 d . . . . .
C71 C 0.9087(3) 1.2970(2) 0.67281(19) 0.0393(8) Uani 1 1 d . . . . .
H71A H 0.927925 1.229463 0.686616 0.059 Uiso 1 1 calc GR . . . .
H71B H 0.840027 1.315993 0.692454 0.059 Uiso 1 1 calc GR . . . .
H71C H 0.944117 1.317297 0.698687 0.059 Uiso 1 1 calc GR . . . .
C72 C 1.0382(2) 1.3150(2) 0.5500(2) 0.0377(7) Uani 1 1 d . . . . .
H72A H 1.059139 1.247678 0.561730 0.057 Uiso 1 1 calc GR . . . .
H72B H 1.071510 1.334493 0.578216 0.057 Uiso 1 1 calc GR . . . .
H72C H 1.052882 1.345622 0.491102 0.057 Uiso 1 1 calc GR . . . .
C73 C 0.8984(3) 1.4477(2) 0.5586(2) 0.0357(7) Uani 1 1 d . . . . .
H73A H 0.934113 1.468729 0.583631 0.054 Uiso 1 1 calc GR . . . .
H73B H 0.829947 1.465425 0.579454 0.054 Uiso 1 1 calc GR . . . .
H73C H 0.910775 1.476542 0.499230 0.054 Uiso 1 1 calc GR . . . .
N7 N 0.6382(3) 0.7461(3) 0.9945(3) 0.0720(12) Uani 1 1 d . . . . .
C74 C 0.6338(4) 0.8068(5) 1.0103(3) 0.0853(19) Uani 1 1 d . . . . .
C75 C 0.6228(6) 0.8929(6) 1.0357(5) 0.130(3) Uani 1 1 d . . . . .
H75A H 0.607946 0.949485 0.990019 0.195 Uiso 1 1 calc GR . . . .
H75B H 0.682637 0.889376 1.050310 0.195 Uiso 1 1 calc GR . . . .
H75C H 0.570983 0.894082 1.082720 0.195 Uiso 1 1 calc GR . . . .
O12 O 0.4678(2) 1.3583(2) 0.7927(3) 0.0959(14) Uani 1 1 d . . . . .
H12A H 0.433270 1.356633 0.763766 0.144 Uiso 1 1 calc GR . . . .
C77 C 0.6062(4) 1.3755(4) 0.6537(3) 0.0855(18) Uani 1 1 d . U . . .
H77A H 0.610087 1.436051 0.612946 0.128 Uiso 1 1 calc DGR . . . .
H77B H 0.557799 1.352687 0.644615 0.128 Uiso 1 1 calc DGR . . . .
H77C H 0.668380 1.331695 0.648692 0.128 Uiso 1 1 calc GR . . . .
C76 C 0.5823(8) 1.3835(5) 0.7280(5) 0.171(3) Uani 1 1 d . U . . .
H76A H 0.581326 1.447714 0.722039 0.205 Uiso 1 1 calc R . . . .
H76B H 0.634145 1.342136 0.758397 0.205 Uiso 1 1 calc R . . . .

loop_
_atom_site_aniso_label
_atom_site_aniso_U_11
_atom_site_aniso_U_22
_atom_site_aniso_U_33
_atom_site_aniso_U_23
_atom_site_aniso_U_13
_atom_site_aniso_U_12
Eu1 0.01373(6) 0.01714(6) 0.01330(6) -0.00342(5) -0.00273(4) -0.00576(4)
Eu2 0.01366(6) 0.01587(6) 0.01349(6) -0.00412(5) -0.00243(4) -0.00409(4)
O1 0.0155(8) 0.0209(9) 0.0174(9) -0.0014(7) -0.0058(7) -0.0054(7)
O2 0.0392(13) 0.0535(15) 0.0274(12) 0.0008(11) -0.0176(10) -0.0014(11)
O3 0.0223(9) 0.0201(9) 0.0138(8) -0.0034(7) -0.0061(7) -0.0075(7)
O4 0.0545(16) 0.0616(17) 0.0570(16) -0.0335(14) -0.0427(14) 0.0157(13)
O5 0.0133(8) 0.0223(9) 0.0170(9) -0.0037(7) -0.0014(7) -0.0047(7)
O6 0.0212(10) 0.0332(11) 0.0368(12) -0.0108(9) 0.0020(9) -0.0020(8)
O7 0.0211(9) 0.0193(9) 0.0221(9) -0.0029(7) -0.0065(7) -0.0080(7)
O8 0.0236(9) 0.0245(9) 0.0207(9) -0.0062(8) -0.0070(7) -0.0102(7)
O9 0.0189(9) 0.0202(9) 0.0297(10) -0.0086(8) -0.0049(8) -0.0024(7)
O10 0.0278(10) 0.0200(9) 0.0264(10) -0.0086(8) -0.0083(8) -0.0055(8)
O11 0.0160(8) 0.0178(8) 0.0140(8) -0.0045(7) -0.0042(7) -0.0046(6)
N1 0.0167(10) 0.0210(10) 0.0152(10) -0.0043(8) -0.0029(8) -0.0056(8)
N2 0.0199(11) 0.0319(12) 0.0178(11) -0.0009(10) -0.0062(9) -0.0046(9)
N3 0.0198(11) 0.0258(11) 0.0147(10) -0.0054(9) -0.0020(8) -0.0086(9)
N4 0.0248(12) 0.0295(12) 0.0186(11) -0.0079(9) -0.0074(9) -0.0085(9)
N5 0.0180(10) 0.0230(11) 0.0177(11) -0.0065(9) -0.0018(8) -0.0062(8)
N6 0.0171(11) 0.0330(13) 0.0242(12) -0.0074(10) -0.0025(9) -0.0036(9)
C1 0.0172(12) 0.0189(12) 0.0164(12) -0.0044(10) -0.0036(10) -0.0037(9)
C2 0.0148(11) 0.0203(12) 0.0164(12) -0.0038(10) -0.0044(9) -0.0022(9)
C3 0.0177(12) 0.0266(13) 0.0220(13) -0.0006(11) -0.0052(10) -0.0080(10)
C4 0.0220(13) 0.0263(14) 0.0197(13) 0.0043(11) -0.0053(11) -0.0065(11)
C5 0.0202(13) 0.0270(13) 0.0169(13) -0.0024(11) -0.0064(10) -0.0023(10)
C6 0.0175(12) 0.0226(12) 0.0167(12) -0.0040(10) -0.0041(10) -0.0031(10)
C7 0.0184(12) 0.0286(14) 0.0207(13) -0.0074(11) -0.0065(10) -0.0040(10)
C8 0.0205(13) 0.0322(14) 0.0237(14) -0.0071(11) -0.0062(11) -0.0110(11)
C9 0.0215(13) 0.0244(13) 0.0208(13) -0.0050(11) -0.0036(10) -0.0085(10)
C10 0.0200(13) 0.0330(15) 0.0226(14) -0.0011(12) -0.0062(11) -0.0058(11)
C11 0.0175(13) 0.0333(15) 0.0215(14) 0.0027(12) -0.0045(11) -0.0023(11)
C12 0.0251(15) 0.0349(16) 0.0279(15) -0.0003(13) -0.0059(12) -0.0054(12)
C13 0.0266(15) 0.0336(16) 0.0274(16) 0.0029(13) -0.0057(12) -0.0003(12)
C14 0.0208(14) 0.0450(18) 0.0218(14) 0.0010(13) -0.0060(11) -0.0014(12)
C15 0.0282(15) 0.0424(18) 0.0253(15) -0.0038(13) -0.0070(12) -0.0058(13)
C16 0.0232(14) 0.0324(15) 0.0240(14) 0.0019(12) -0.0052(11) -0.0047(11)
C17 0.0359(18) 0.054(2) 0.0303(17) 0.0092(16) -0.0154(15) 0.0022(16)
C18 0.0171(12) 0.0219(12) 0.0141(12) -0.0047(10) -0.0017(9) -0.0063(9)
C19 0.0190(12) 0.0191(12) 0.0145(12) -0.0065(10) -0.0034(9) -0.0035(9)
C20 0.0227(13) 0.0203(12) 0.0159(12) -0.0050(10) -0.0024(10) -0.0077(10)
C21 0.0211(13) 0.0251(13) 0.0212(13) -0.0093(11) -0.0035(10) -0.0090(10)
C22 0.0208(13) 0.0285(13) 0.0172(12) -0.0084(11) -0.0063(10) -0.0059(10)
C23 0.0203(12) 0.0270(13) 0.0153(12) -0.0068(10) -0.0041(10) -0.0059(10)
C24 0.0290(14) 0.0352(15) 0.0149(13) -0.0034(11) -0.0059(11) -0.0102(12)
C25 0.0340(16) 0.0382(16) 0.0171(13) 0.0001(12) -0.0040(12) -0.0183(13)
C26 0.0261(14) 0.0329(15) 0.0197(13) -0.0038(11) -0.0013(11) -0.0162(12)
C27 0.0267(14) 0.0248(13) 0.0190(13) -0.0062(11) -0.0048(11) -0.0083(11)
C28 0.0228(13) 0.0259(13) 0.0232(14) -0.0060(11) -0.0079(11) -0.0073(11)
C29 0.0248(14) 0.0349(16) 0.0293(15) -0.0097(13) -0.0052(12) -0.0098(12)
C30 0.0237(15) 0.0398(17) 0.0431(19) -0.0143(15) -0.0138(13) -0.0040(12)
C31 0.0381(17) 0.0358(17) 0.0444(19) -0.0173(15) -0.0272(15) 0.0005(13)
C32 0.0380(17) 0.0431(18) 0.0331(17) -0.0211(14) -0.0174(14) 0.0024(14)
C33 0.0245(14) 0.0370(16) 0.0323(16) -0.0183(13) -0.0126(12) -0.0002(12)
C34 0.071(3) 0.068(3) 0.059(3) -0.040(2) -0.047(2) 0.014(2)
C35 0.0173(12) 0.0260(13) 0.0177(12) -0.0073(10) -0.0046(10) -0.0066(10)
C36 0.0141(11) 0.0260(13) 0.0150(12) -0.0072(10) -0.0039(9) -0.0059(10)
C37 0.0171(12) 0.0307(14) 0.0184(13) -0.0029(11) -0.0035(10) -0.0065(10)
C38 0.0170(12) 0.0290(14) 0.0249(14) -0.0037(11) -0.0065(11) -0.0016(10)
C39 0.0152(12) 0.0322(14) 0.0227(13) -0.0090(11) -0.0033(10) -0.0050(10)
C40 0.0170(12) 0.0283(14) 0.0205(13) -0.0072(11) -0.0019(10) -0.0078(10)
C41 0.0199(14) 0.0339(16) 0.0336(17) -0.0080(13) 0.0061(12) -0.0080(12)
C42 0.0268(15) 0.0321(16) 0.0326(17) -0.0033(13) 0.0069(12) -0.0117(12)
C43 0.0229(14) 0.0238(13) 0.0272(15) -0.0049(11) 0.0003(11) -0.0073(11)
C44 0.0189(13) 0.0318(15) 0.0285(15) -0.0068(12) -0.0023(11) -0.0070(11)
C45 0.0188(13) 0.0294(14) 0.0253(14) -0.0076(12) -0.0016(11) -0.0041(11)
C46 0.0259(15) 0.0249(14) 0.0418(18) -0.0071(13) -0.0040(13) -0.0084(11)
C47 0.0277(15) 0.0244(14) 0.0391(18) -0.0090(13) -0.0028(13) -0.0025(11)
C48 0.0187(13) 0.0265(14) 0.0218(14) -0.0030(11) -0.0013(10) -0.0014(10)
C49 0.0223(14) 0.0321(15) 0.0329(16) -0.0118(13) 0.0000(12) -0.0095(11)
C50 0.0213(14) 0.0336(16) 0.0406(18) -0.0196(14) -0.0003(12) -0.0063(12)
C51 0.0174(13) 0.0410(17) 0.0296(16) -0.0057(13) 0.0001(11) -0.0037(12)
C52 0.0289(14) 0.0197(12) 0.0243(14) -0.0058(11) -0.0044(11) -0.0079(11)
C53 0.0438(18) 0.0216(14) 0.0337(17) -0.0047(12) -0.0051(14) -0.0138(13)
C54 0.0280(15) 0.0292(15) 0.0345(17) -0.0100(13) -0.0072(13) -0.0012(12)
C55 0.0434(18) 0.0265(14) 0.0234(15) -0.0023(12) -0.0044(13) -0.0139(13)
C56 0.0187(12) 0.0208(12) 0.0199(13) -0.0070(10) 0.0023(10) -0.0071(10)
C57 0.0268(14) 0.0252(13) 0.0268(14) -0.0079(11) -0.0059(11) -0.0128(11)
C58 0.0205(13) 0.0289(14) 0.0240(14) -0.0109(11) -0.0049(11) -0.0080(11)
C59 0.0304(15) 0.0366(16) 0.0326(16) -0.0076(13) -0.0142(13) -0.0152(13)
C60 0.0418(18) 0.0429(18) 0.0314(17) -0.0095(14) -0.0182(14) -0.0142(14)
C61 0.0261(17) 0.072(3) 0.051(2) -0.025(2) -0.0165(15) -0.0029(16)
C62 0.070(3) 0.057(2) 0.054(2) 0.0015(19) -0.037(2) -0.041(2)
C63 0.0253(15) 0.0227(14) 0.0426(18) -0.0093(13) -0.0115(13) 0.0025(11)
C64 0.045(3) 0.040(3) 0.041(3) 0.007(3) -0.010(3) 0.011(3)
C65 0.033(3) 0.037(3) 0.063(5) 0.010(3) -0.025(3) -0.009(3)
C66 0.058(4) 0.032(3) 0.084(5) -0.024(3) -0.038(4) 0.017(3)
C64' 0.069(7) 0.061(7) 0.082(8) 0.020(6) -0.042(6) -0.014(6)
C65' 0.050(6) 0.036(5) 0.066(7) -0.011(5) -0.039(6) 0.005(4)
C66' 0.054(7) 0.094(9) 0.083(8) -0.055(7) -0.036(6) 0.042(6)
C67 0.0216(13) 0.0225(13) 0.0285(15) -0.0080(11) -0.0030(11) -0.0027(10)
C68 0.0317(15) 0.0204(13) 0.0374(17) -0.0107(12) -0.0089(13) -0.0039(11)
C69 0.0267(14) 0.0226(13) 0.0235(14) -0.0106(11) 0.0009(11) -0.0090(11)
C70 0.0340(15) 0.0242(14) 0.0277(15) -0.0117(12) -0.0049(12) -0.0094(12)
C71 0.063(2) 0.0294(16) 0.0292(17) -0.0127(13) -0.0082(16) -0.0117(15)
C72 0.0348(17) 0.0357(17) 0.051(2) -0.0175(15) -0.0093(15) -0.0140(14)
C73 0.0482(19) 0.0251(15) 0.0405(18) -0.0123(13) -0.0121(15) -0.0116(13)
N7 0.065(3) 0.054(2) 0.103(4) -0.027(2) -0.013(2) -0.021(2)
C74 0.057(3) 0.097(4) 0.064(3) 0.013(3) -0.016(3) -0.011(3)
C75 0.143(7) 0.135(7) 0.145(7) -0.087(6) -0.072(6) 0.015(5)
O12 0.0445(18) 0.0519(19) 0.180(4) -0.015(2) -0.033(2) -0.0107(15)
C77 0.127(5) 0.072(3) 0.032(2) -0.019(2) -0.022(3) 0.021(3)
C76 0.294(8) 0.085(4) 0.110(5) -0.059(4) -0.085(5) 0.062(5)

loop_
_atom_type_symbol
_atom_type_description
_atom_type_scat_dispersion_real
_atom_type_scat_dispersion_imag
_atom_type_scat_source
C C 0.0033 0.0016 'International Tables Vol C Tables 4.2.6.8 and 6.1.1.4'
H H 0.0000 0.0000 'International Tables Vol C Tables 4.2.6.8 and 6.1.1.4'
Eu Eu -0.1578 3.6682 'International Tables Vol C Tables 4.2.6.8 and 6.1.1.4'
N N 0.0061 0.0033 'International Tables Vol C Tables 4.2.6.8 and 6.1.1.4'
O O 0.0106 0.0060 'International Tables Vol C Tables 4.2.6.8 and 6.1.1.4'

loop_
_geom_angle_atom_site_label_1
_geom_angle_atom_site_label_2
_geom_angle_atom_site_label_3
_geom_angle
_geom_angle_site_symmetry_1
_geom_angle_site_symmetry_3
Eu2 Eu1 Eu2 63.670(6) . 2_776
O1 Eu1 Eu2 90.62(4) . .
O1 Eu1 Eu2 35.00(4) . 2_776
O1 Eu1 N3 81.30(6) . .
O1 Eu1 N5 155.85(6) . .
O1 Eu1 C19 66.86(6) . .
O3 Eu1 Eu2 71.65(4) . 2_776
O3 Eu1 Eu2 41.52(4) . .
O3 Eu1 O1 76.42(6) . .
O3 Eu1 O5 66.54(6) . .
O3 Eu1 N3 65.14(6) . .
O3 Eu1 N5 105.23(6) . .
O3 Eu1 C19 21.12(6) . .
O5 Eu1 Eu2 103.43(4) . 2_776
O5 Eu1 Eu2 42.36(4) . .
O5 Eu1 O1 132.97(6) . .
O5 Eu1 N3 106.65(7) . .
O5 Eu1 N5 65.85(6) . .
O5 Eu1 C19 85.02(6) . .
O7 Eu1 Eu2 107.34(5) . 2_776
O7 Eu1 Eu2 169.92(5) . .
O7 Eu1 O1 83.07(6) . .
O7 Eu1 O3 142.61(6) . .
O7 Eu1 O5 143.46(6) . .
O7 Eu1 O8 73.00(6) . .
O7 Eu1 O11 127.09(6) . .
O7 Eu1 N3 81.21(7) . .
O7 Eu1 N5 81.79(7) . .
O7 Eu1 C19 121.50(6) . .
O8 Eu1 Eu2 100.74(5) . 2_776
O8 Eu1 Eu2 103.35(4) . .
O8 Eu1 O1 117.68(6) . .
O8 Eu1 O3 144.37(6) . .
O8 Eu1 O5 82.40(6) . .
O8 Eu1 N3 144.97(7) . .
O8 Eu1 N5 75.35(7) . .
O8 Eu1 C19 165.48(6) . .
O11 Eu1 Eu2 42.90(4) . .
O11 Eu1 Eu2 34.92(4) . 2_776
O11 Eu1 O1 69.92(6) . .
O11 Eu1 O3 74.09(6) . .
O11 Eu1 O5 72.75(6) . .
O11 Eu1 O8 80.53(6) . .
O11 Eu1 N3 134.47(6) . .
O11 Eu1 N5 134.11(6) . .
O11 Eu1 C19 88.85(6) . .
N3 Eu1 Eu2 109.45(5) . 2_776
N3 Eu1 Eu2 105.69(5) . .
N3 Eu1 N5 77.88(7) . .
N3 Eu1 C19 46.76(7) . .
N5 Eu1 Eu2 106.64(5) . .
N5 Eu1 Eu2 168.81(5) . 2_776
N5 Eu1 C19 105.95(7) . .
C19 Eu1 Eu2 75.17(4) . 2_776
C19 Eu1 Eu2 62.25(4) . .
Eu1 Eu2 Eu1 116.331(6) . 2_776
Eu1 Eu2 Eu2 54.256(5) 2_776 2_776
Eu1 Eu2 Eu2 62.075(6) . 2_776
O1 Eu2 Eu1 35.88(4) 2_776 2_776
O1 Eu2 Eu1 137.88(4) 2_776 .
O1 Eu2 Eu2 82.70(4) 2_776 2_776
O1 Eu2 O3 146.26(6) 2_776 .
O1 Eu2 O5 141.65(6) 2_776 .
O1 Eu2 O9 80.48(6) 2_776 .
O1 Eu2 O11 69.83(6) 2_776 2_776
O1 Eu2 O11 97.56(6) 2_776 .
O1 Eu2 N1 65.80(6) 2_776 2_776
O1 Eu2 C2 21.52(6) 2_776 2_776
O3 Eu2 Eu1 110.41(4) . 2_776
O3 Eu2 Eu1 41.67(4) . .
O3 Eu2 Eu2 70.56(4) . 2_776
O3 Eu2 O5 66.29(6) . .
O3 Eu2 O11 76.46(6) . 2_776
O3 Eu2 O11 72.07(6) . .
O3 Eu2 N1 135.99(6) . 2_776
O3 Eu2 C2 165.68(6) . 2_776
O5 Eu2 Eu1 41.88(4) . .
O5 Eu2 Eu1 152.26(4) . 2_776
O5 Eu2 Eu2 101.44(4) . 2_776
O5 Eu2 O11 70.30(6) . .
O5 Eu2 N1 75.87(6) . 2_776
O5 Eu2 C2 121.79(6) . 2_776
O9 Eu2 Eu1 129.52(5) . .
O9 Eu2 Eu1 112.30(5) . 2_776
O9 Eu2 Eu2 161.87(5) . 2_776
O9 Eu2 O3 127.56(6) . .
O9 Eu2 O5 87.76(6) . .
O9 Eu2 O11 139.64(6) . 2_776
O9 Eu2 O11 142.02(6) . .
O9 Eu2 N1 69.93(7) . 2_776
O9 Eu2 C2 66.38(6) . 2_776
O10 Eu2 Eu1 121.16(5) . .
O10 Eu2 Eu1 88.83(5) . 2_776
O10 Eu2 Eu2 116.65(5) . 2_776
O10 Eu2 O1 94.15(7) . 2_776
O10 Eu2 O3 80.49(6) . .
O10 Eu2 O5 116.52(6) . .
O10 Eu2 O9 71.49(6) . .
O10 Eu2 O11 83.75(6) . 2_776
O10 Eu2 O11 145.94(6) . .
O10 Eu2 N1 138.80(7) . 2_776
O10 Eu2 C2 103.63(7) . 2_776
O11 Eu2 Eu1 90.47(4) 2_776 .
O11 Eu2 Eu1 40.33(4) . .
O11 Eu2 Eu1 33.95(4) 2_776 2_776
O11 Eu2 Eu1 82.39(4) . 2_776
O11 Eu2 Eu2 34.82(4) . 2_776
O11 Eu2 Eu2 35.86(4) 2_776 2_776
O11 Eu2 O5 132.34(6) 2_776 .
O11 Eu2 O11 70.68(6) 2_776 .
O11 Eu2 N1 74.73(6) . 2_776
O11 Eu2 N1 118.06(6) 2_776 2_776
O11 Eu2 C2 98.73(6) . 2_776
O11 Eu2 C2 90.25(6) 2_776 2_776
N1 Eu2 Eu1 94.74(5) 2_776 .
N1 Eu2 Eu1 92.69(5) 2_776 2_776
N1 Eu2 Eu2 96.95(5) 2_776 2_776
N1 Eu2 C2 46.84(6) 2_776 2_776
C2 Eu2 Eu1 56.54(4) 2_776 2_776
C2 Eu2 Eu1 135.00(5) 2_776 .
C2 Eu2 Eu2 95.55(4) 2_776 2_776
Eu2 O1 Eu1 109.12(6) 2_776 .
C2 O1 Eu1 129.33(15) . .
C2 O1 Eu2 117.85(15) . 2_776
C14 O2 C17 117.1(3) . .
Eu2 O3 Eu1 96.81(6) . .
C19 O3 Eu1 117.93(15) . .
C19 O3 Eu2 143.07(15) . .
C31 O4 C34 118.1(3) . .
Eu1 O5 Eu2 95.76(6) . .
C36 O5 Eu1 121.70(15) . .
C36 O5 Eu2 136.08(16) . .
C48 O6 C51 117.2(2) . .
C56 O7 Eu1 137.15(17) . .
C58 O8 Eu1 134.08(17) . .
C67 O9 Eu2 135.95(17) . .
C69 O10 Eu2 137.56(18) . .
Eu1 O11 Eu2 96.77(6) . .
Eu1 O11 Eu2 111.13(7) . 2_776
Eu1 O11 H11 112.8 . .
Eu2 O11 Eu2 109.32(6) 2_776 .
Eu2 O11 H11 112.8 . .
Eu2 O11 H11 112.8 2_776 .
C1 N1 Eu2 111.67(16) . 2_776
C9 N1 Eu2 127.19(17) . 2_776
C9 N1 C1 118.7(2) . .
C10 N2 C5 117.4(3) . .
C18 N3 Eu1 112.36(15) . .
C26 N3 Eu1 126.70(18) . .
C26 N3 C18 118.2(2) . .
C27 N4 C22 118.9(2) . .
C35 N5 Eu1 115.08(16) . .
C43 N5 Eu1 126.54(18) . .
C43 N5 C35 118.3(2) . .
C44 N6 C39 119.2(2) . .
N1 C1 C2 117.0(2) . .
N1 C1 C6 121.9(2) . .
C6 C1 C2 121.0(2) . .
O1 C2 Eu2 40.63(11) . 2_776
O1 C2 C1 119.2(2) . .
O1 C2 C3 123.1(2) . .
C1 C2 Eu2 82.14(14) . 2_776
C3 C2 Eu2 154.72(19) . 2_776
C3 C2 C1 117.7(2) . .
C2 C3 H3 119.3 . .
C2 C3 C4 121.4(2) . .
C4 C3 H3 119.3 . .
C3 C4 H4 119.0 . .
C5 C4 C3 122.0(2) . .
C5 C4 H4 119.0 . .
N2 C5 C6 117.9(2) . .
C4 C5 N2 123.6(2) . .
C4 C5 C6 118.5(2) . .
C1 C6 C5 119.3(2) . .
C7 C6 C1 117.2(2) . .
C7 C6 C5 123.4(2) . .
C6 C7 H7 120.0 . .
C8 C7 C6 120.1(2) . .
C8 C7 H7 120.0 . .
C7 C8 H8 120.6 . .
C7 C8 C9 118.8(2) . .
C9 C8 H8 120.6 . .
N1 C9 C8 123.2(2) . .
N1 C9 H9 118.4 . .
C8 C9 H9 118.4 . .
N2 C10 H10 118.7 . .
N2 C10 C11 122.6(3) . .
C11 C10 H10 118.7 . .
C12 C11 C10 119.4(3) . .
C12 C11 C16 118.6(3) . .
C16 C11 C10 122.0(3) . .
C11 C12 H12 119.4 . .
C11 C12 C13 121.3(3) . .
C13 C12 H12 119.4 . .
C12 C13 H13 120.3 . .
C14 C13 C12 119.4(3) . .
C14 C13 H13 120.3 . .
O2 C14 C13 124.4(3) . .
O2 C14 C15 115.3(3) . .
C13 C14 C15 120.4(3) . .
C14 C15 H15 120.2 . .
C16 C15 C14 119.5(3) . .
C16 C15 H15 120.2 . .
C11 C16 H16 119.6 . .
C15 C16 C11 120.9(3) . .
C15 C16 H16 119.6 . .
O2 C17 H17A 109.5 . .
O2 C17 H17B 109.5 . .
O2 C17 H17C 109.5 . .
H17A C17 H17B 109.5 . .
H17A C17 H17C 109.5 . .
H17B C17 H17C 109.5 . .
N3 C18 C19 116.9(2) . .
N3 C18 C23 122.0(2) . .
C23 C18 C19 121.1(2) . .
O3 C19 Eu1 40.95(11) . .
O3 C19 C18 118.3(2) . .
O3 C19 C20 124.4(2) . .
C18 C19 Eu1 81.00(14) . .
C20 C19 Eu1 155.71(18) . .
C20 C19 C18 117.3(2) . .
C19 C20 H20 119.2 . .
C19 C20 C21 121.6(2) . .
C21 C20 H20 119.2 . .
C20 C21 H21 119.1 . .
C22 C21 C20 121.8(2) . .
C22 C21 H21 119.1 . .
N4 C22 C23 117.3(2) . .
C21 C22 N4 124.0(2) . .
C21 C22 C23 118.6(2) . .
C18 C23 C22 119.5(2) . .
C24 C23 C18 117.3(2) . .
C24 C23 C22 123.2(2) . .
C23 C24 H24 120.1 . .
C25 C24 C23 119.8(3) . .
C25 C24 H24 120.1 . .
C24 C25 H25 120.5 . .
C24 C25 C26 119.0(3) . .
C26 C25 H25 120.5 . .
N3 C26 C25 123.5(3) . .
N3 C26 H26 118.3 . .
C25 C26 H26 118.3 . .
N4 C27 H27 118.8 . .
N4 C27 C28 122.4(3) . .
C28 C27 H27 118.8 . .
C29 C28 C27 119.8(3) . .
C33 C28 C27 121.8(2) . .
C33 C28 C29 118.3(3) . .
C28 C29 H29 119.3 . .
C30 C29 C28 121.4(3) . .
C30 C29 H29 119.3 . .
C29 C30 H30 120.4 . .
C29 C30 C31 119.2(3) . .
C31 C30 H30 120.4 . .
O4 C31 C30 115.6(3) . .
O4 C31 C32 124.1(3) . .
C32 C31 C30 120.4(3) . .
C31 C32 H32 120.3 . .
C33 C32 C31 119.5(3) . .
C33 C32 H32 120.3 . .
C28 C33 H33 119.4 . .
C32 C33 C28 121.2(3) . .
C32 C33 H33 119.4 . .
O4 C34 H34A 109.5 . .
O4 C34 H34B 109.5 . .
O4 C34 H34C 109.5 . .
H34A C34 H34B 109.5 . .
H34A C34 H34C 109.5 . .
H34B C34 H34C 109.5 . .
N5 C35 C36 117.5(2) . .
N5 C35 C40 121.9(2) . .
C40 C35 C36 120.6(2) . .
O5 C36 C35 119.2(2) . .
O5 C36 C37 123.3(2) . .
C37 C36 C35 117.5(2) . .
C36 C37 H37 119.1 . .
C36 C37 C38 121.7(2) . .
C38 C37 H37 119.1 . .
C37 C38 H38 119.1 . .
C39 C38 C37 121.8(3) . .
C39 C38 H38 119.1 . .
N6 C39 C40 116.9(2) . .
C38 C39 N6 124.8(3) . .
C38 C39 C40 118.3(2) . .
C35 C40 C39 119.9(2) . .
C41 C40 C35 117.4(2) . .
C41 C40 C39 122.6(2) . .
C40 C41 H41 120.0 . .
C42 C41 C40 119.9(3) . .
C42 C41 H41 120.0 . .
C41 C42 H42 120.5 . .
C41 C42 C43 118.9(3) . .
C43 C42 H42 120.5 . .
N5 C43 C42 123.4(3) . .
N5 C43 H43 118.3 . .
C42 C43 H43 118.3 . .
N6 C44 H44 119.2 . .
N6 C44 C45 121.6(3) . .
C45 C44 H44 119.2 . .
C46 C45 C44 120.4(3) . .
C50 C45 C44 121.3(3) . .
C50 C45 C46 118.3(3) . .
C45 C46 H46 119.4 . .
C47 C46 C45 121.2(3) . .
C47 C46 H46 119.4 . .
C46 C47 H47 120.2 . .
C46 C47 C48 119.6(3) . .
C48 C47 H47 120.2 . .
O6 C48 C47 115.3(3) . .
O6 C48 C49 124.5(3) . .
C49 C48 C47 120.1(3) . .
C48 C49 H49 120.4 . .
C48 C49 C50 119.3(3) . .
C50 C49 H49 120.4 . .
C45 C50 C49 121.5(3) . .
C45 C50 H50 119.2 . .
C49 C50 H50 119.2 . .
O6 C51 H51A 109.5 . .
O6 C51 H51B 109.5 . .
O6 C51 H51C 109.5 . .
H51A C51 H51B 109.5 . .
H51A C51 H51C 109.5 . .
H51B C51 H51C 109.5 . .
C53 C52 C54 109.4(2) . .
C53 C52 C55 108.8(2) . .
C53 C52 C56 113.3(2) . .
C55 C52 C54 109.6(2) . .
C56 C52 C54 105.8(2) . .
C56 C52 C55 109.9(2) . .
C52 C53 H53A 109.5 . .
C52 C53 H53B 109.5 . .
C52 C53 H53C 109.5 . .
H53A C53 H53B 109.5 . .
H53A C53 H53C 109.5 . .
H53B C53 H53C 109.5 . .
C52 C54 H54A 109.5 . .
C52 C54 H54B 109.5 . .
C52 C54 H54C 109.5 . .
H54A C54 H54B 109.5 . .
H54A C54 H54C 109.5 . .
H54B C54 H54C 109.5 . .
C52 C55 H55A 109.5 . .
C52 C55 H55B 109.5 . .
C52 C55 H55C 109.5 . .
H55A C55 H55B 109.5 . .
H55A C55 H55C 109.5 . .
H55B C55 H55C 109.5 . .
O7 C56 C52 115.1(2) . .
O7 C56 C57 123.4(2) . .
C57 C56 C52 121.5(2) . .
C56 C57 H57 117.7 . .
C56 C57 C58 124.5(2) . .
C58 C57 H57 117.7 . .
O8 C58 C57 124.2(2) . .
O8 C58 C59 115.1(2) . .
C57 C58 C59 120.7(2) . .
C60 C59 C58 109.7(2) . .
C60 C59 C61 109.6(3) . .
C60 C59 C62 109.4(3) . .
C61 C59 C58 105.6(2) . .
C62 C59 C58 113.5(3) . .
C62 C59 C61 109.0(3) . .
C59 C60 H60A 109.5 . .
C59 C60 H60B 109.5 . .
C59 C60 H60C 109.5 . .
H60A C60 H60B 109.5 . .
H60A C60 H60C 109.5 . .
H60B C60 H60C 109.5 . .
C59 C61 H61A 109.5 . .
C59 C61 H61B 109.5 . .
C59 C61 H61C 109.5 . .
H61A C61 H61B 109.5 . .
H61A C61 H61C 109.5 . .
H61B C61 H61C 109.5 . .
C59 C62 H62A 109.5 . .
C59 C62 H62B 109.5 . .
C59 C62 H62C 109.5 . .
H62A C62 H62B 109.5 . .
H62A C62 H62C 109.5 . .
H62B C62 H62C 109.5 . .
C65 C63 C64 108.5(5) . .
C65 C63 C66 110.0(5) . .
C65 C63 C67 111.7(3) . .
C66 C63 C64 103.9(5) . .
C66 C63 C67 115.3(3) . .
C64' C63 C65' 112.6(9) . .
C64' C63 C66' 109.1(10) . .
C64' C63 C67 108.5(5) . .
C65' C63 C66' 109.1(8) . .
C65' C63 C67 109.6(4) . .
C66' C63 C67 107.8(4) . .
C67 C63 C64 106.9(3) . .
C63 C64 H64A 109.5 . .
C63 C64 H64B 109.5 . .
C63 C64 H64C 109.5 . .
H64A C64 H64B 109.5 . .
H64A C64 H64C 109.5 . .
H64B C64 H64C 109.5 . .
C63 C65 H65A 109.5 . .
C63 C65 H65B 109.5 . .
C63 C65 H65C 109.5 . .
H65A C65 H65B 109.5 . .
H65A C65 H65C 109.5 . .
H65B C65 H65C 109.5 . .
C63 C66 H66A 109.5 . .
C63 C66 H66B 109.5 . .
C63 C66 H66C 109.5 . .
H66A C66 H66B 109.5 . .
H66A C66 H66C 109.5 . .
H66B C66 H66C 109.5 . .
C63 C64' H64D 109.5 . .
C63 C64' H64E 109.5 . .
C63 C64' H64F 109.5 . .
H64D C64' H64E 109.5 . .
H64D C64' H64F 109.5 . .
H64E C64' H64F 109.5 . .
C63 C65' H65D 109.5 . .
C63 C65' H65E 109.5 . .
C63 C65' H65F 109.5 . .
H65D C65' H65E 109.5 . .
H65D C65' H65F 109.5 . .
H65E C65' H65F 109.5 . .
C63 C66' H66D 109.5 . .
C63 C66' H66E 109.5 . .
C63 C66' H66F 109.5 . .
H66D C66' H66E 109.5 . .
H66D C66' H66F 109.5 . .
H66E C66' H66F 109.5 . .
O9 C67 C63 117.0(2) . .
O9 C67 C68 123.7(3) . .
C68 C67 C63 119.2(2) . .
C67 C68 H68 117.7 . .
C69 C68 C67 124.6(3) . .
C69 C68 H68 117.7 . .
O10 C69 C68 124.5(3) . .
O10 C69 C70 115.2(2) . .
C68 C69 C70 120.3(2) . .
C69 C70 C71 108.5(2) . .
C69 C70 C73 113.2(2) . .
C71 C70 C73 109.0(2) . .
C72 C70 C69 108.2(2) . .
C72 C70 C71 109.1(3) . .
C72 C70 C73 108.8(3) . .
C70 C71 H71A 109.5 . .
C70 C71 H71B 109.5 . .
C70 C71 H71C 109.5 . .
H71A C71 H71B 109.5 . .
H71A C71 H71C 109.5 . .
H71B C71 H71C 109.5 . .
C70 C72 H72A 109.5 . .
C70 C72 H72B 109.5 . .
C70 C72 H72C 109.5 . .
H72A C72 H72B 109.5 . .
H72A C72 H72C 109.5 . .
H72B C72 H72C 109.5 . .
C70 C73 H73A 109.5 . .
C70 C73 H73B 109.5 . .
C70 C73 H73C 109.5 . .
H73A C73 H73B 109.5 . .
H73A C73 H73C 109.5 . .
H73B C73 H73C 109.5 . .
N7 C74 C75 177.2(7) . .
C74 C75 H75A 109.5 . .
C74 C75 H75B 109.5 . .
C74 C75 H75C 109.5 . .
H75A C75 H75B 109.5 . .
H75A C75 H75C 109.5 . .
H75B C75 H75C 109.5 . .
C76 O12 H12A 109.5 . .
H77A C77 H77B 109.5 . .
H77A C77 H77C 109.5 . .
H77B C77 H77C 109.5 . .
C76 C77 H77A 109.5 . .
C76 C77 H77B 109.5 . .
C76 C77 H77C 109.5 . .
O12 C76 H76A 107.5 . .
O12 C76 H76B 107.5 . .
C77 C76 O12 119.2(8) . .
C77 C76 H76A 107.5 . .
C77 C76 H76B 107.5 . .
H76A C76 H76B 107.0 . .

loop_
_geom_bond_atom_site_label_1
_geom_bond_atom_site_label_2
_geom_bond_distance
_geom_bond_site_symmetry_2
Eu1 Eu2 3.6022(3) .
Eu1 Eu2 3.9215(3) 2_776
Eu1 O1 2.4326(17) .
Eu1 O3 2.4119(17) .
Eu1 O5 2.4169(17) .
Eu1 O7 2.3129(17) .
Eu1 O8 2.3515(18) .
Eu1 O11 2.3478(17) .
Eu1 N3 2.568(2) .
Eu1 N5 2.578(2) .
Eu1 C19 3.251(2) .
Eu2 Eu2 3.9778(3) 2_776
Eu2 O1 2.3806(18) 2_776
Eu2 O3 2.4050(17) .
Eu2 O5 2.4395(17) .
Eu2 O9 2.3932(18) .
Eu2 O10 2.3269(18) .
Eu2 O11 2.4068(17) 2_776
Eu2 O11 2.4694(17) .
Eu2 N1 2.593(2) 2_776
Eu2 C2 3.232(2) 2_776
O1 C2 1.341(3) .
O2 C14 1.370(4) .
O2 C17 1.421(4) .
O3 C19 1.326(3) .
O4 C31 1.360(4) .
O4 C34 1.434(5) .
O5 C36 1.323(3) .
O6 C48 1.365(3) .
O6 C51 1.435(4) .
O7 C56 1.276(3) .
O8 C58 1.268(3) .
O9 C67 1.267(3) .
O10 C69 1.274(3) .
O11 H11 1.0000 .
N1 C1 1.371(3) .
N1 C9 1.316(3) .
N2 C5 1.418(3) .
N2 C10 1.278(4) .
N3 C18 1.374(3) .
N3 C26 1.320(3) .
N4 C22 1.419(3) .
N4 C27 1.268(4) .
N5 C35 1.374(3) .
N5 C43 1.314(3) .
N6 C39 1.415(3) .
N6 C44 1.273(4) .
C1 C2 1.430(3) .
C1 C6 1.419(3) .
C2 C3 1.379(4) .
C3 H3 0.9500 .
C3 C4 1.409(4) .
C4 H4 0.9500 .
C4 C5 1.376(4) .
C5 C6 1.426(4) .
C6 C7 1.415(4) .
C7 H7 0.9500 .
C7 C8 1.364(4) .
C8 H8 0.9500 .
C8 C9 1.412(4) .
C9 H9 0.9500 .
C10 H10 0.9500 .
C10 C11 1.467(4) .
C11 C12 1.390(4) .
C11 C16 1.394(5) .
C12 H12 0.9500 .
C12 C13 1.392(4) .
C13 H13 0.9500 .
C13 C14 1.381(5) .
C14 C15 1.398(5) .
C15 H15 0.9500 .
C15 C16 1.385(4) .
C16 H16 0.9500 .
C17 H17A 0.9800 .
C17 H17B 0.9800 .
C17 H17C 0.9800 .
C18 C19 1.434(3) .
C18 C23 1.416(3) .
C19 C20 1.382(3) .
C20 H20 0.9500 .
C20 C21 1.410(4) .
C21 H21 0.9500 .
C21 C22 1.376(4) .
C22 C23 1.423(4) .
C23 C24 1.412(4) .
C24 H24 0.9500 .
C24 C25 1.367(4) .
C25 H25 0.9500 .
C25 C26 1.403(4) .
C26 H26 0.9500 .
C27 H27 0.9500 .
C27 C28 1.469(4) .
C28 C29 1.394(4) .
C28 C33 1.391(4) .
C29 H29 0.9500 .
C29 C30 1.381(4) .
C30 H30 0.9500 .
C30 C31 1.396(5) .
C31 C32 1.386(4) .
C32 H32 0.9500 .
C32 C33 1.386(4) .
C33 H33 0.9500 .
C34 H34A 0.9800 .
C34 H34B 0.9800 .
C34 H34C 0.9800 .
C35 C36 1.437(4) .
C35 C40 1.415(4) .
C36 C37 1.381(4) .
C37 H37 0.9500 .
C37 C38 1.411(4) .
C38 H38 0.9500 .
C38 C39 1.373(4) .
C39 C40 1.430(4) .
C40 C41 1.410(4) .
C41 H41 0.9500 .
C41 C42 1.362(4) .
C42 H42 0.9500 .
C42 C43 1.410(4) .
C43 H43 0.9500 .
C44 H44 0.9500 .
C44 C45 1.467(4) .
C45 C46 1.393(4) .
C45 C50 1.387(4) .
C46 H46 0.9500 .
C46 C47 1.380(4) .
C47 H47 0.9500 .
C47 C48 1.396(4) .
C48 C49 1.385(4) .
C49 H49 0.9500 .
C49 C50 1.390(4) .
C50 H50 0.9500 .
C51 H51A 0.9800 .
C51 H51B 0.9800 .
C51 H51C 0.9800 .
C52 C53 1.530(4) .
C52 C54 1.543(4) .
C52 C55 1.538(4) .
C52 C56 1.531(4) .
C53 H53A 0.9800 .
C53 H53B 0.9800 .
C53 H53C 0.9800 .
C54 H54A 0.9800 .
C54 H54B 0.9800 .
C54 H54C 0.9800 .
C55 H55A 0.9800 .
C55 H55B 0.9800 .
C55 H55C 0.9800 .
C56 C57 1.399(4) .
C57 H57 0.9500 .
C57 C58 1.403(4) .
C58 C59 1.547(4) .
C59 C60 1.523(4) .
C59 C61 1.535(5) .
C59 C62 1.525(4) .
C60 H60A 0.9800 .
C60 H60B 0.9800 .
C60 H60C 0.9800 .
C61 H61A 0.9800 .
C61 H61B 0.9800 .
C61 H61C 0.9800 .
C62 H62A 0.9800 .
C62 H62B 0.9800 .
C62 H62C 0.9800 .
C63 C64 1.559(6) .
C63 C65 1.504(6) .
C63 C66 1.540(5) .
C63 C64' 1.498(8) .
C63 C65' 1.527(8) .
C63 C66' 1.529(7) .
C63 C67 1.545(4) .
C64 H64A 0.9800 .
C64 H64B 0.9800 .
C64 H64C 0.9800 .
C65 H65A 0.9800 .
C65 H65B 0.9800 .
C65 H65C 0.9800 .
C66 H66A 0.9800 .
C66 H66B 0.9800 .
C66 H66C 0.9800 .
C64' H64D 0.9800 .
C64' H64E 0.9800 .
C64' H64F 0.9800 .
C65' H65D 0.9800 .
C65' H65E 0.9800 .
C65' H65F 0.9800 .
C66' H66D 0.9800 .
C66' H66E 0.9800 .
C66' H66F 0.9800 .
C67 C68 1.400(4) .
C68 H68 0.9500 .
C68 C69 1.394(4) .
C69 C70 1.530(4) .
C70 C71 1.539(4) .
C70 C72 1.527(4) .
C70 C73 1.541(4) .
C71 H71A 0.9800 .
C71 H71B 0.9800 .
C71 H71C 0.9800 .
C72 H72A 0.9800 .
C72 H72B 0.9800 .
C72 H72C 0.9800 .
C73 H73A 0.9800 .
C73 H73B 0.9800 .
C73 H73C 0.9800 .
N7 C74 1.092(8) .
C74 C75 1.559(10) .
C75 H75A 0.9800 .
C75 H75B 0.9800 .
C75 H75C 0.9800 .
O12 H12A 0.8400 .
O12 C76 1.855(12) .
C77 H77A 0.9800 .
C77 H77B 0.9800 .
C77 H77C 0.9800 .
C77 C76 1.330(8) .
C76 H76A 0.9900 .
C76 H76B 0.9900 .

loop_
_geom_hbond_atom_site_label_D
_geom_hbond_atom_site_label_H
_geom_hbond_atom_site_label_A
_geom_hbond_distance_DH
_geom_hbond_distance_HA
_geom_hbond_distance_DA
_geom_hbond_angle_DHA
_geom_hbond_site_symmetry_A
C3 H3 O7 0.95 2.61 3.401(3) 140.5 .
C9 H9 O5 0.95 2.51 3.088(3) 119.1 2_776
C20 H20 O10 0.95 2.64 3.293(3) 126.6 .
C37 H37 O9 0.95 2.34 3.183(3) 147.1 .

loop_
_geom_torsion_atom_site_label_1
_geom_torsion_atom_site_label_2
_geom_torsion_atom_site_label_3
_geom_torsion_atom_site_label_4
_geom_torsion
_geom_torsion_site_symmetry_1
_geom_torsion_site_symmetry_4
Eu1 O1 C2 Eu2 -155.7(2) . 2_776
Eu1 O1 C2 C1 -128.7(2) . .
Eu1 O1 C2 C3 50.4(3) . .
Eu1 O3 C19 C18 -27.1(3) . .
Eu1 O3 C19 C20 153.7(2) . .
Eu1 O5 C36 C35 -7.6(3) . .
Eu1 O5 C36 C37 173.10(19) . .
Eu1 O7 C56 C52 168.18(17) . .
Eu1 O7 C56 C57 -9.5(4) . .
Eu1 O8 C58 C57 -23.1(4) . .
Eu1 O8 C58 C59 155.62(19) . .
Eu1 N3 C18 C19 20.2(3) . .
Eu1 N3 C18 C23 -159.5(2) . .
Eu1 N3 C26 C25 159.9(2) . .
Eu1 N5 C35 C36 5.4(3) . .
Eu1 N5 C35 C40 -174.23(19) . .
Eu1 N5 C43 C42 176.1(2) . .
Eu1 C19 C20 C21 -134.3(4) . .
Eu2 O1 C2 C1 27.1(3) 2_776 .
Eu2 O1 C2 C3 -153.9(2) 2_776 .
Eu2 O3 C19 Eu1 -158.2(3) . .
Eu2 O3 C19 C18 174.69(18) . .
Eu2 O3 C19 C20 -4.6(4) . .
Eu2 O5 C36 C35 -151.81(18) . .
Eu2 O5 C36 C37 28.9(4) . .
Eu2 O9 C67 C63 166.11(18) . .
Eu2 O9 C67 C68 -13.1(4) . .
Eu2 O10 C69 C68 10.0(5) . .
Eu2 O10 C69 C70 -169.89(18) . .
Eu2 N1 C1 C2 -17.7(3) 2_776 .
Eu2 N1 C1 C6 161.1(2) 2_776 .
Eu2 N1 C9 C8 -160.6(2) 2_776 .
Eu2 C2 C3 C4 139.6(3) 2_776 .
O1 C2 C3 C4 -178.2(3) . .
O2 C14 C15 C16 -177.9(3) . .
O3 C19 C20 C21 -179.3(2) . .
O4 C31 C32 C33 -179.7(3) . .
O5 C36 C37 C38 -177.2(2) . .
O6 C48 C49 C50 -180.0(3) . .
O7 C56 C57 C58 11.6(4) . .
O8 C58 C59 C60 49.0(3) . .
O8 C58 C59 C61 -69.1(3) . .
O8 C58 C59 C62 171.6(3) . .
O9 C67 C68 C69 -0.2(5) . .
O10 C69 C70 C71 -62.7(3) . .
O10 C69 C70 C72 55.6(3) . .
O10 C69 C70 C73 176.2(3) . .
N1 C1 C2 Eu2 13.2(2) . 2_776
N1 C1 C2 O1 -4.2(4) . .
N1 C1 C2 C3 176.7(2) . .
N1 C1 C6 C5 -175.8(2) . .
N1 C1 C6 C7 2.2(4) . .
N2 C5 C6 C1 179.0(2) . .
N2 C5 C6 C7 1.1(4) . .
N2 C10 C11 C12 -175.1(3) . .
N2 C10 C11 C16 4.6(4) . .
N3 C18 C19 Eu1 -14.8(2) . .
N3 C18 C19 O3 2.8(3) . .
N3 C18 C19 C20 -177.9(2) . .
N3 C18 C23 C22 175.7(2) . .
N3 C18 C23 C24 -4.1(4) . .
N4 C22 C23 C18 -179.9(2) . .
N4 C22 C23 C24 -0.1(4) . .
N4 C27 C28 C29 158.8(3) . .
N4 C27 C28 C33 -17.7(4) . .
N5 C35 C36 O5 0.9(3) . .
N5 C35 C36 C37 -179.7(2) . .
N5 C35 C40 C39 175.6(2) . .
N5 C35 C40 C41 -3.0(4) . .
N6 C39 C40 C35 -178.1(2) . .
N6 C39 C40 C41 0.3(4) . .
N6 C44 C45 C46 169.6(3) . .
N6 C44 C45 C50 -8.1(4) . .
C1 N1 C9 C8 -0.1(4) . .
C1 C2 C3 C4 0.9(4) . .
C1 C6 C7 C8 0.1(4) . .
C2 C1 C6 C5 3.0(4) . .
C2 C1 C6 C7 -178.9(2) . .
C2 C3 C4 C5 -0.6(5) . .
C3 C4 C5 N2 179.7(3) . .
C3 C4 C5 C6 1.4(4) . .
C4 C5 C6 C1 -2.6(4) . .
C4 C5 C6 C7 179.5(3) . .
C5 N2 C10 C11 -177.2(3) . .
C5 C6 C7 C8 178.1(3) . .
C6 C1 C2 Eu2 -165.6(2) . 2_776
C6 C1 C2 O1 177.0(2) . .
C6 C1 C2 C3 -2.2(4) . .
C6 C7 C8 C9 -2.3(4) . .
C7 C8 C9 N1 2.3(4) . .
C9 N1 C1 C2 178.9(2) . .
C9 N1 C1 C6 -2.3(4) . .
C10 N2 C5 C4 42.5(4) . .
C10 N2 C5 C6 -139.2(3) . .
C10 C11 C12 C13 -179.8(3) . .
C10 C11 C16 C15 -179.6(3) . .
C11 C12 C13 C14 0.1(5) . .
C12 C11 C16 C15 0.1(4) . .
C12 C13 C14 O2 178.5(3) . .
C12 C13 C14 C15 -1.2(5) . .
C13 C14 C15 C16 1.8(5) . .
C14 C15 C16 C11 -1.2(5) . .
C16 C11 C12 C13 0.5(4) . .
C17 O2 C14 C13 -0.7(4) . .
C17 O2 C14 C15 179.0(3) . .
C18 N3 C26 C25 0.1(4) . .
C18 C19 C20 C21 1.5(4) . .
C18 C23 C24 C25 1.9(4) . .
C19 C18 C23 C22 -4.0(4) . .
C19 C18 C23 C24 176.2(2) . .
C19 C20 C21 C22 -2.5(4) . .
C20 C21 C22 N4 -176.7(2) . .
C20 C21 C22 C23 0.2(4) . .
C21 C22 C23 C18 3.0(4) . .
C21 C22 C23 C24 -177.2(3) . .
C22 N4 C27 C28 179.2(2) . .
C22 C23 C24 C25 -177.9(3) . .
C23 C18 C19 Eu1 164.9(2) . .
C23 C18 C19 O3 -177.6(2) . .
C23 C18 C19 C20 1.8(4) . .
C23 C24 C25 C26 1.1(5) . .
C24 C25 C26 N3 -2.2(5) . .
C26 N3 C18 C19 -177.1(2) . .
C26 N3 C18 C23 3.2(4) . .
C27 N4 C22 C21 -48.2(4) . .
C27 N4 C22 C23 134.8(3) . .
C27 C28 C29 C30 -176.0(3) . .
C27 C28 C33 C32 176.3(3) . .
C28 C29 C30 C31 -1.0(5) . .
C29 C28 C33 C32 -0.3(5) . .
C29 C30 C31 O4 -179.9(3) . .
C29 C30 C31 C32 0.9(5) . .
C30 C31 C32 C33 -0.5(5) . .
C31 C32 C33 C28 0.2(5) . .
C33 C28 C29 C30 0.7(4) . .
C34 O4 C31 C30 176.3(3) . .
C34 O4 C31 C32 -4.5(5) . .
C35 N5 C43 C42 -1.1(4) . .
C35 C36 C37 C38 3.5(4) . .
C35 C40 C41 C42 0.5(5) . .
C36 C35 C40 C39 -4.1(4) . .
C36 C35 C40 C41 177.4(3) . .
C36 C37 C38 C39 -2.7(4) . .
C37 C38 C39 N6 -178.3(3) . .
C37 C38 C39 C40 -1.5(4) . .
C38 C39 C40 C35 4.8(4) . .
C38 C39 C40 C41 -176.7(3) . .
C39 N6 C44 C45 178.2(3) . .
C39 C40 C41 C42 -178.0(3) . .
C40 C35 C36 O5 -179.5(2) . .
C40 C35 C36 C37 -0.1(4) . .
C40 C41 C42 C43 1.5(5) . .
C41 C42 C43 N5 -1.3(5) . .
C43 N5 C35 C36 -177.1(2) . .
C43 N5 C35 C40 3.3(4) . .
C44 N6 C39 C38 -38.7(4) . .
C44 N6 C39 C40 144.4(3) . .
C44 C45 C46 C47 -178.9(3) . .
C44 C45 C50 C49 179.4(3) . .
C45 C46 C47 C48 -0.4(5) . .
C46 C45 C50 C49 1.6(5) . .
C46 C47 C48 O6 -179.4(3) . .
C46 C47 C48 C49 1.5(5) . .
C47 C48 C49 C50 -1.0(4) . .
C48 C49 C50 C45 -0.6(5) . .
C50 C45 C46 C47 -1.1(5) . .
C51 O6 C48 C47 176.3(3) . .
C51 O6 C48 C49 -4.7(4) . .
C52 C56 C57 C58 -165.9(3) . .
C53 C52 C56 O7 165.2(2) . .
C53 C52 C56 C57 -17.1(4) . .
C54 C52 C56 O7 -74.9(3) . .
C54 C52 C56 C57 102.8(3) . .
C55 C52 C56 O7 43.3(3) . .
C55 C52 C56 C57 -139.0(3) . .
C56 C57 C58 O8 4.3(5) . .
C56 C57 C58 C59 -174.4(3) . .
C57 C58 C59 C60 -132.2(3) . .
C57 C58 C59 C61 109.7(3) . .
C57 C58 C59 C62 -9.6(4) . .
C63 C67 C68 C69 -179.4(3) . .
C64 C63 C67 O9 -77.4(5) . .
C64 C63 C67 C68 101.9(5) . .
C65 C63 C67 O9 41.2(5) . .
C65 C63 C67 C68 -139.6(5) . .
C66 C63 C67 O9 167.7(5) . .
C66 C63 C67 C68 -13.0(5) . .
C64' C63 C67 O9 -120.9(9) . .
C64' C63 C67 C68 58.4(9) . .
C65' C63 C67 O9 2.4(7) . .
C65' C63 C67 C68 -178.3(7) . .
C66' C63 C67 O9 121.1(8) . .
C66' C63 C67 C68 -59.6(8) . .
C67 C68 C69 O10 2.0(5) . .
C67 C68 C69 C70 -178.1(3) . .
C68 C69 C70 C71 117.4(3) . .
C68 C69 C70 C72 -124.3(3) . .
C68 C69 C70 C73 -3.7(4) . .
